data_7716255
loop_
_publ_author_name
'Bousfiha, Asmae'
'Abidi, Oumaima'
'Lemetayer, Louis'
'Sood, Navya'
'Tolbatov, Iogann'
'Barrois, Fabien'
'Daher, Ahmad'
'Cattey, H&#xe9;l&#xe8;ne'
'Cordier, Marie'
'Hissler, Muriel'
'Hierso, Jean-Cyrille'
'Fleurat-Lessard, Paul'
'Bouit, Pierre-Antoine'
'Roger, Julien'

_publ_section_title
;
 Molecular engineering of 3-arylated tetrazo[1,2-<i>b</i>]indazoles:
 divergent synthesis and structure-property relationships.
;
_journal_issue 25
_journal_name_full 'Dalton transactions (Cambridge, England : 2003)'
_journal_page_first 10737
_journal_page_last 10743
_journal_paper_doi 10.1039/d4dt01122h
_journal_volume 53
_journal_year 2024
_chemical_compound_source 'synthesis as described'
_chemical_formula_moiety 'C14 H8 F N5 O'
_chemical_formula_sum 'C14 H8 F N5 O'
_chemical_formula_weight 281.25
_space_group_crystal_system monoclinic
_space_group_IT_number 14
_space_group_name_Hall '-P 2ybc'
_space_group_name_H-M_alt 'P 1 21/c 1'
_atom_sites_solution_hydrogens geom
_atom_sites_solution_primary dual
_atom_sites_solution_secondary difmap
_audit_update_record
;
2023-11-10 deposited with the CCDC.	2024-05-31 downloaded from the CCDC.
;
_cell_angle_alpha 90
_cell_angle_beta 95.405(4)
_cell_angle_gamma 90
_cell_formula_units_Z 4
_cell_length_a 13.0780(16)
_cell_length_b 14.1178(14)
_cell_length_c 6.4583(8)
_cell_measurement_reflns_used 5644
_cell_measurement_temperature 150(2)
_cell_measurement_theta_max 27.4184
_cell_measurement_theta_min 3.1292
_cell_measurement_wavelength 0.710730
_cell_volume 1187.1(2)
_computing_cell_refinement 'Bruker APEX2 (Bruker, 2014)'
_computing_data_collection 'Bruker APEX2 (Bruker, 2014)'
_computing_data_reduction 'Bruker APEX2 (Bruker, 2014)'
_computing_molecular_graphics
;
   'PLATON, A.L.Spek, Acta Cryst. 2009, D65, 148-155'
;
_computing_publication_material 'CRYSCALC (T. Roisnel, local program, ver. 2023)'
_computing_structure_refinement 'SHELXL-2018_3 (Sheldrick, 2018)'
_computing_structure_solution 'SHELXT 2018_2 (Sheldrick, 2018)'
_diffrn_ambient_temperature 150(2)
_diffrn_detector CMOS-PHOTON70
_diffrn_detector_area_resol_mean 8.33
_diffrn_measured_fraction_theta_full 0.999
_diffrn_measured_fraction_theta_max 0.992
_diffrn_measurement_device_type 'D8 VENTURE Bruker AXS'
_diffrn_measurement_method 'rotation images'
_diffrn_orient_matrix_UB_11 -0.0315176
_diffrn_orient_matrix_UB_12 0.0021937
_diffrn_orient_matrix_UB_13 -0.0763068
_diffrn_orient_matrix_UB_21 -0.1461441
_diffrn_orient_matrix_UB_22 0.0194951
_diffrn_orient_matrix_UB_23 0.0087432
_diffrn_orient_matrix_UB_31 0.0428763
_diffrn_orient_matrix_UB_32 0.0680616
_diffrn_orient_matrix_UB_33 -0.0000449
_diffrn_radiation_monochromator 'multilayer monochromator'
_diffrn_radiation_probe x-ray
_diffrn_radiation_source 'Incoatec microfocus sealed tube'
_diffrn_radiation_type MoK\a
_diffrn_radiation_wavelength 0.71073
_diffrn_reflns_av_R_equivalents 0.0473
_diffrn_reflns_av_unetI/netI 0.0310
_diffrn_reflns_limit_h_max 16
_diffrn_reflns_limit_h_min -16
_diffrn_reflns_limit_k_max 18
_diffrn_reflns_limit_k_min -15
_diffrn_reflns_limit_l_max 8
_diffrn_reflns_limit_l_min -7
_diffrn_reflns_number 13020
_diffrn_reflns_theta_full 25.242
_diffrn_reflns_theta_max 27.585
_diffrn_reflns_theta_min 2.886
_diffrn_source_current 1.00
_diffrn_source_power 1500.0
_diffrn_source_voltage 50.00
_exptl_absorpt_coefficient_mu 0.117
_exptl_absorpt_correction_T_max 0.991
_exptl_absorpt_correction_T_min 0.907
_exptl_absorpt_correction_type multi-scan
_exptl_absorpt_process_details
;
  [Sheldrick, G.M. (2014). SADABS Bruker AXS Inc., Madison, Wisconsin, USA]
;
_exptl_crystal_colour red
_exptl_crystal_density_diffrn 1.574
_exptl_crystal_description prism
_exptl_crystal_F_000 576
_exptl_crystal_size_max 0.240
_exptl_crystal_size_mid 0.130
_exptl_crystal_size_min 0.080
_refine_diff_density_max 0.242
_refine_diff_density_min -0.275
_refine_diff_density_rms 0.046
_refine_ls_extinction_method none
_refine_ls_goodness_of_fit_ref 1.051
_refine_ls_hydrogen_treatment constr
_refine_ls_matrix_type full
_refine_ls_number_parameters 190
_refine_ls_number_reflns 2734
_refine_ls_number_restraints 0
_refine_ls_restrained_S_all 1.051
_refine_ls_R_factor_all 0.0424
_refine_ls_R_factor_gt 0.0362
_refine_ls_shift/su_max 0.000
_refine_ls_shift/su_mean 0.000
_refine_ls_structure_factor_coef Fsqd
_refine_ls_weighting_details 'w=1/[\s^2^(Fo^2^)+(0.0350P)^2^+0.5363P] where P=(Fo^2^+2Fc^2^)/3'
_refine_ls_weighting_scheme calc
_refine_ls_wR_factor_gt 0.0850
_refine_ls_wR_factor_ref 0.0888
_reflns_number_gt 2401
_reflns_number_total 2734
_reflns_threshold_expression >2sigma(I)
_cod_data_source_file d4dt01122h2.cif
_cod_data_source_block LOL56_F2
_cod_depositor_comments 'Adding full bibliography for 7716255--7716259.cif.'
_cod_original_sg_symbol_H-M 'P 21/c'
_cod_database_code 7716255

loop_
_space_group_symop_operation_xyz
'x, y, z'
'-x, y+1/2, -z+1/2'
'-x, -y, -z'
'x, -y-1/2, z-1/2'

loop_
_atom_site_label
_atom_site_type_symbol
_atom_site_fract_x
_atom_site_fract_y
_atom_site_fract_z
_atom_site_U_iso_or_equiv
_atom_site_adp_type
_atom_site_occupancy
_atom_site_site_symmetry_order
_atom_site_calc_flag
_atom_site_refinement_flags_posn
_atom_site_refinement_flags_adp
_atom_site_refinement_flags_occupancy
_atom_site_disorder_assembly
_atom_site_disorder_group
F1 F 0.08578(6) 0.00623(5) 0.73548(13) 0.0293(2) Uani 1 1 d . . . . .
O1 O 0.22784(7) 0.07029(7) 0.45066(14) 0.0251(2) Uani 1 1 d . . . . .
N1 N 0.27949(8) 0.09916(7) 0.61309(16) 0.0184(2) Uani 1 1 d . . . . .
N2 N 0.37834(8) 0.08010(7) 0.64038(16) 0.0185(2) Uani 1 1 d . . . . .
N3 N 0.27800(7) 0.18467(7) 0.93151(16) 0.0180(2) Uani 1 1 d . . . . .
N4 N 0.37801(7) 0.16411(7) 0.95910(16) 0.0172(2) Uani 1 1 d . . . . .
N5 N 0.43647(8) 0.19143(8) 1.12827(17) 0.0205(2) Uani 1 1 d . . . . .
C1 C 0.04867(10) 0.09554(9) 0.7086(2) 0.0208(3) Uani 1 1 d . . . . .
C2 C -0.05565(10) 0.10860(10) 0.6764(2) 0.0236(3) Uani 1 1 d . . . . .
H2 H -0.101399 0.056177 0.666022 0.028 Uiso 1 1 calc R U . . .
C3 C -0.09201(10) 0.20064(10) 0.6595(2) 0.0240(3) Uani 1 1 d . . . . .
H3 H -0.163833 0.211697 0.636465 0.029 Uiso 1 1 calc R U . . .
C4 C -0.02483(10) 0.27697(10) 0.67582(19) 0.0217(3) Uani 1 1 d . . . . .
H4 H -0.050922 0.339763 0.665554 0.026 Uiso 1 1 calc R U . . .
C5 C 0.08010(9) 0.26186(9) 0.70701(18) 0.0187(3) Uani 1 1 d . . . . .
H5 H 0.125876 0.314238 0.718917 0.022 Uiso 1 1 calc R U . . .
C6 C 0.11855(9) 0.16975(9) 0.72094(18) 0.0179(2) Uani 1 1 d . . . . .
C7 C 0.22965(9) 0.15195(8) 0.76200(19) 0.0174(2) Uani 1 1 d . . . . .
C8 C 0.42778(9) 0.11261(8) 0.81640(19) 0.0169(2) Uani 1 1 d . . . . .
C9 C 0.53005(9) 0.10599(8) 0.90248(19) 0.0180(2) Uani 1 1 d . . . . .
C10 C 0.53045(9) 0.15501(8) 1.0941(2) 0.0190(3) Uani 1 1 d . . . . .
C11 C 0.62134(10) 0.16146(9) 1.2293(2) 0.0232(3) Uani 1 1 d . . . . .
H11 H 0.622735 0.193926 1.358430 0.028 Uiso 1 1 calc R U . . .
C12 C 0.70768(10) 0.11896(9) 1.1670(2) 0.0247(3) Uani 1 1 d . . . . .
H12 H 0.769878 0.122175 1.255453 0.030 Uiso 1 1 calc R U . . .
C13 C 0.70698(10) 0.07043(9) 0.9748(2) 0.0247(3) Uani 1 1 d . . . . .
H13 H 0.768663 0.042274 0.937672 0.030 Uiso 1 1 calc R U . . .
C14 C 0.61969(9) 0.06311(9) 0.8413(2) 0.0217(3) Uani 1 1 d . . . . .
H14 H 0.619543 0.030466 0.712637 0.026 Uiso 1 1 calc R U . . .

loop_
_atom_site_aniso_label
_atom_site_aniso_U_11
_atom_site_aniso_U_22
_atom_site_aniso_U_33
_atom_site_aniso_U_23
_atom_site_aniso_U_13
_atom_site_aniso_U_12
F1 0.0294(4) 0.0172(4) 0.0414(5) 0.0000(3) 0.0047(3) 0.0008(3)
O1 0.0243(5) 0.0293(5) 0.0209(5) -0.0080(4) -0.0012(4) 0.0013(4)
N1 0.0201(5) 0.0168(5) 0.0184(5) -0.0014(4) 0.0025(4) 0.0006(4)
N2 0.0183(5) 0.0176(5) 0.0201(5) -0.0009(4) 0.0037(4) 0.0009(4)
N3 0.0155(5) 0.0172(5) 0.0215(5) -0.0003(4) 0.0032(4) 0.0020(4)
N4 0.0167(5) 0.0159(5) 0.0190(5) -0.0015(4) 0.0024(4) 0.0008(4)
N5 0.0198(5) 0.0203(5) 0.0209(5) -0.0037(4) -0.0002(4) 0.0009(4)
C1 0.0239(6) 0.0179(6) 0.0207(6) -0.0018(5) 0.0034(5) 0.0015(5)
C2 0.0224(6) 0.0273(7) 0.0214(6) -0.0047(5) 0.0035(5) -0.0044(5)
C3 0.0183(6) 0.0356(8) 0.0181(6) -0.0033(5) 0.0011(5) 0.0031(5)
C4 0.0249(6) 0.0245(6) 0.0158(6) -0.0005(5) 0.0029(5) 0.0065(5)
C5 0.0224(6) 0.0199(6) 0.0143(6) -0.0011(4) 0.0031(4) 0.0013(5)
C6 0.0184(6) 0.0212(6) 0.0144(5) -0.0018(5) 0.0026(4) 0.0007(5)
C7 0.0196(6) 0.0152(6) 0.0179(6) 0.0006(4) 0.0047(4) 0.0009(4)
C8 0.0193(6) 0.0136(6) 0.0186(6) 0.0000(4) 0.0057(4) 0.0005(4)
C9 0.0193(6) 0.0138(5) 0.0214(6) 0.0020(5) 0.0038(5) -0.0007(4)
C10 0.0192(6) 0.0151(6) 0.0227(6) 0.0004(5) 0.0031(5) -0.0007(4)
C11 0.0226(6) 0.0200(6) 0.0264(7) -0.0015(5) -0.0005(5) -0.0013(5)
C12 0.0189(6) 0.0212(6) 0.0334(7) 0.0026(5) -0.0001(5) -0.0016(5)
C13 0.0181(6) 0.0229(7) 0.0340(7) 0.0039(5) 0.0075(5) 0.0023(5)
C14 0.0216(6) 0.0192(6) 0.0254(6) 0.0015(5) 0.0080(5) 0.0016(5)

loop_
_atom_type_symbol
_atom_type_description
_atom_type_scat_dispersion_real
_atom_type_scat_dispersion_imag
_atom_type_scat_source
C C 0.0033 0.0016 'International Tables Vol C Tables 4.2.6.8 and 6.1.1.4'
H H 0.0000 0.0000 'International Tables Vol C Tables 4.2.6.8 and 6.1.1.4'
F F 0.0171 0.0103 'International Tables Vol C Tables 4.2.6.8 and 6.1.1.4'
N N 0.0061 0.0033 'International Tables Vol C Tables 4.2.6.8 and 6.1.1.4'
O O 0.0106 0.0060 'International Tables Vol C Tables 4.2.6.8 and 6.1.1.4'

loop_
_geom_angle_atom_site_label_1
_geom_angle_atom_site_label_2
_geom_angle_atom_site_label_3
_geom_angle
_geom_angle_site_symmetry_1
_geom_angle_site_symmetry_3
_geom_angle_publ_flag
O1 N1 N2 119.20(10) . . ?
O1 N1 C7 119.23(10) . . ?
N2 N1 C7 121.57(10) . . ?
N1 N2 C8 115.76(10) . . ?
C7 N3 N4 115.40(10) . . ?
N5 N4 N3 121.77(10) . . ?
N5 N4 C8 115.43(10) . . ?
N3 N4 C8 122.80(10) . . ?
N4 N5 C10 102.36(10) . . ?
F1 C1 C2 118.86(11) . . ?
F1 C1 C6 117.95(11) . . ?
C2 C1 C6 123.17(12) . . ?
C1 C2 C3 117.83(12) . . ?
C1 C2 H2 121.1 . . ?
C3 C2 H2 121.1 . . ?
C2 C3 C4 120.83(12) . . ?
C2 C3 H3 119.6 . . ?
C4 C3 H3 119.6 . . ?
C5 C4 C3 120.20(12) . . ?
C5 C4 H4 119.9 . . ?
C3 C4 H4 119.9 . . ?
C4 C5 C6 119.98(12) . . ?
C4 C5 H5 120.0 . . ?
C6 C5 H5 120.0 . . ?
C1 C6 C5 117.96(11) . . ?
C1 C6 C7 120.97(11) . . ?
C5 C6 C7 120.94(11) . . ?
N3 C7 N1 122.65(11) . . ?
N3 C7 C6 119.04(10) . . ?
N1 C7 C6 118.32(10) . . ?
N2 C8 N4 121.82(11) . . ?
N2 C8 C9 132.99(11) . . ?
N4 C8 C9 105.19(10) . . ?
C8 C9 C14 134.86(12) . . ?
C8 C9 C10 103.80(10) . . ?
C14 C9 C10 121.33(11) . . ?
N5 C10 C11 126.38(12) . . ?
N5 C10 C9 113.23(11) . . ?
C11 C10 C9 120.39(11) . . ?
C12 C11 C10 117.32(12) . . ?
C12 C11 H11 121.3 . . ?
C10 C11 H11 121.3 . . ?
C11 C12 C13 122.06(12) . . ?
C11 C12 H12 119.0 . . ?
C13 C12 H12 119.0 . . ?
C14 C13 C12 121.64(12) . . ?
C14 C13 H13 119.2 . . ?
C12 C13 H13 119.2 . . ?
C13 C14 C9 117.25(12) . . ?
C13 C14 H14 121.4 . . ?
C9 C14 H14 121.4 . . ?

loop_
_geom_bond_atom_site_label_1
_geom_bond_atom_site_label_2
_geom_bond_distance
_geom_bond_site_symmetry_2
_geom_bond_publ_flag
F1 C1 1.3562(15) . ?
O1 N1 1.2607(14) . ?
N1 N2 1.3161(14) . ?
N1 C7 1.4224(15) . ?
N2 C8 1.3352(16) . ?
N3 C7 1.2966(16) . ?
N3 N4 1.3352(14) . ?
N4 N5 1.3303(14) . ?
N4 C8 1.3837(15) . ?
N5 C10 1.3692(16) . ?
C1 C2 1.3730(18) . ?
C1 C6 1.3876(17) . ?
C2 C3 1.3845(19) . ?
C2 H2 0.9500 . ?
C3 C4 1.3881(19) . ?
C3 H3 0.9500 . ?
C4 C5 1.3846(17) . ?
C4 H4 0.9500 . ?
C5 C6 1.3941(17) . ?
C5 H5 0.9500 . ?
C6 C7 1.4737(16) . ?
C8 C9 1.4023(17) . ?
C9 C14 1.4086(17) . ?
C9 C10 1.4176(18) . ?
C10 C11 1.4101(18) . ?
C11 C12 1.3722(19) . ?
C11 H11 0.9500 . ?
C12 C13 1.417(2) . ?
C12 H12 0.9500 . ?
C13 C14 1.3680(19) . ?
C13 H13 0.9500 . ?
C14 H14 0.9500 . ?

loop_
_geom_torsion_atom_site_label_1
_geom_torsion_atom_site_label_2
_geom_torsion_atom_site_label_3
_geom_torsion_atom_site_label_4
_geom_torsion
_geom_torsion_site_symmetry_1
_geom_torsion_site_symmetry_2
_geom_torsion_site_symmetry_3
_geom_torsion_site_symmetry_4
_geom_torsion_publ_flag
O1 N1 N2 C8 -179.71(10) . . . . ?
C7 N1 N2 C8 0.60(16) . . . . ?
C7 N3 N4 N5 -178.53(11) . . . . ?
C7 N3 N4 C8 0.85(16) . . . . ?
N3 N4 N5 C10 179.15(10) . . . . ?
C8 N4 N5 C10 -0.27(14) . . . . ?
F1 C1 C2 C3 176.91(11) . . . . ?
C6 C1 C2 C3 -1.23(19) . . . . ?
C1 C2 C3 C4 -0.33(19) . . . . ?
C2 C3 C4 C5 0.74(19) . . . . ?
C3 C4 C5 C6 0.36(18) . . . . ?
F1 C1 C6 C5 -175.85(11) . . . . ?
C2 C1 C6 C5 2.30(19) . . . . ?
F1 C1 C6 C7 0.00(17) . . . . ?
C2 C1 C6 C7 178.15(12) . . . . ?
C4 C5 C6 C1 -1.81(18) . . . . ?
C4 C5 C6 C7 -177.66(11) . . . . ?
N4 N3 C7 N1 -1.06(17) . . . . ?
N4 N3 C7 C6 178.84(10) . . . . ?
O1 N1 C7 N3 -179.32(11) . . . . ?
N2 N1 C7 N3 0.36(18) . . . . ?
O1 N1 C7 C6 0.77(16) . . . . ?
N2 N1 C7 C6 -179.54(11) . . . . ?
C1 C6 C7 N3 -116.44(13) . . . . ?
C5 C6 C7 N3 59.28(16) . . . . ?
C1 C6 C7 N1 63.46(16) . . . . ?
C5 C6 C7 N1 -120.81(12) . . . . ?
N1 N2 C8 N4 -0.81(17) . . . . ?
N1 N2 C8 C9 178.74(12) . . . . ?
N5 N4 C8 N2 179.51(11) . . . . ?
N3 N4 C8 N2 0.10(18) . . . . ?
N5 N4 C8 C9 -0.15(14) . . . . ?
N3 N4 C8 C9 -179.56(10) . . . . ?
N2 C8 C9 C14 -0.5(2) . . . . ?
N4 C8 C9 C14 179.08(13) . . . . ?
N2 C8 C9 C10 -179.12(13) . . . . ?
N4 C8 C9 C10 0.49(12) . . . . ?
N4 N5 C10 C11 -178.50(12) . . . . ?
N4 N5 C10 C9 0.61(14) . . . . ?
C8 C9 C10 N5 -0.71(14) . . . . ?
C14 C9 C10 N5 -179.55(11) . . . . ?
C8 C9 C10 C11 178.46(11) . . . . ?
C14 C9 C10 C11 -0.38(18) . . . . ?
N5 C10 C11 C12 179.23(12) . . . . ?
C9 C10 C11 C12 0.17(18) . . . . ?
C10 C11 C12 C13 0.1(2) . . . . ?
C11 C12 C13 C14 -0.3(2) . . . . ?
C12 C13 C14 C9 0.06(19) . . . . ?
C8 C9 C14 C13 -178.15(13) . . . . ?
C10 C9 C14 C13 0.25(18) . . . . ?
